data_2224126
loop_
_publ_author_name
'Selig, Roland'
'Schollmeyer, Dieter'
'Albrecht, Wolfgang'
'Laufer, Stefan'

_publ_section_title
;
 4-Chloro-1-(4-methylphenylsulfonyl)-1<i>H</i>-pyrrolo[2,3-<i>b</i>]pyridine
;
_journal_coeditor_code BT5113
_journal_issue 12
_journal_name_full 'Acta Crystallographica Section E'
_journal_page_first o3018
_journal_paper_doi 10.1107/S1600536809044559
_journal_volume 65
_journal_year 2009
_chemical_formula_iupac 'C14 H11 Cl N2 O2 S'
_chemical_formula_moiety 'C14 H11 Cl N2 O2 S'
_chemical_formula_sum 'C14 H11 Cl N2 O2 S'
_chemical_formula_weight 306.76
_chemical_name_systematic
;
4-Chloro-1-(4-methylphenylsulfonyl)-1<i>H</i>-pyrrolo[2,3-<i>b</i>]pyridine
;
_space_group_IT_number 15
_symmetry_cell_setting monoclinic
_symmetry_space_group_name_Hall '-C 2yc'
_symmetry_space_group_name_H-M 'C 1 2/c 1'
_atom_sites_solution_hydrogens geom
_atom_sites_solution_primary direct
_atom_sites_solution_secondary difmap
_audit_creation_method SHELXL-97
_cell_angle_alpha 90.00
_cell_angle_beta 91.531(2)
_cell_angle_gamma 90.00
_cell_formula_units_Z 8
_cell_length_a 21.7342(12)
_cell_length_b 7.6313(2)
_cell_length_c 16.4649(8)
_cell_measurement_reflns_used 25
_cell_measurement_temperature 193(2)
_cell_measurement_theta_max 70
_cell_measurement_theta_min 65
_cell_volume 2729.9(2)
_computing_cell_refinement '<i>CAD-4 Software</i> (Enraf--Nonius, 1989)'
_computing_data_collection '<i>CAD-4 Software</i> (Enraf--Nonius, 1989)'
_computing_data_reduction 'CORINC (Dr\"ager & Gattow, 1971)'
_computing_molecular_graphics 'PLATON (Spek, 2009)'
_computing_publication_material 'PLATON (Spek, 2009)'
_computing_structure_refinement 'SHELXL97 (Sheldrick, 2008)'
_computing_structure_solution 'SIR97 (Altomare <i>et al.</i>,  1999)'
_diffrn_ambient_temperature 193(2)
_diffrn_measured_fraction_theta_full 1.000
_diffrn_measured_fraction_theta_max 1.000
_diffrn_measurement_device '\k-geometry diffractometer'
_diffrn_measurement_device_type 'Enraf--Nonius CAD-4'
_diffrn_measurement_method \w/2\q
_diffrn_radiation_monochromator graphite
_diffrn_radiation_type CuK\a
_diffrn_radiation_wavelength 1.54178
_diffrn_reflns_av_R_equivalents 0.0000
_diffrn_reflns_av_sigmaI/netI 0.0175
_diffrn_reflns_limit_h_max 26
_diffrn_reflns_limit_h_min 0
_diffrn_reflns_limit_k_max 9
_diffrn_reflns_limit_k_min 0
_diffrn_reflns_limit_l_max 20
_diffrn_reflns_limit_l_min -20
_diffrn_reflns_number 2580
_diffrn_reflns_theta_full 69.90
_diffrn_reflns_theta_max 69.90
_diffrn_reflns_theta_min 4.07
_diffrn_standards_decay_% 2
_diffrn_standards_interval_time 60
_diffrn_standards_number 3
_exptl_absorpt_coefficient_mu 3.936
_exptl_absorpt_correction_T_max 0.5191
_exptl_absorpt_correction_T_min 0.3190
_exptl_absorpt_correction_type numerical
_exptl_absorpt_process_details '(PLATON; Spek, 2009)'
_exptl_crystal_colour colourless
_exptl_crystal_density_diffrn 1.493
_exptl_crystal_density_method 'not measured'
_exptl_crystal_description block
_exptl_crystal_F_000 1264
_exptl_crystal_size_max 0.52
_exptl_crystal_size_mid 0.24
_exptl_crystal_size_min 0.20
_refine_diff_density_max 0.260
_refine_diff_density_min -0.485
_refine_ls_extinction_method none
_refine_ls_goodness_of_fit_ref 1.091
_refine_ls_hydrogen_treatment constr
_refine_ls_matrix_type full
_refine_ls_number_parameters 181
_refine_ls_number_reflns 2580
_refine_ls_number_restraints 0
_refine_ls_restrained_S_all 1.091
_refine_ls_R_factor_all 0.0440
_refine_ls_R_factor_gt 0.0425
_refine_ls_shift/su_max 0.000
_refine_ls_shift/su_mean 0.000
_refine_ls_structure_factor_coef Fsqd
_refine_ls_weighting_details 'calc w=1/[\s^2^(Fo^2^)+(0.0708P)^2^+2.2448P] where P=(Fo^2^+2Fc^2^)/3'
_refine_ls_weighting_scheme calc
_refine_ls_wR_factor_obs 0.1178
_refine_ls_wR_factor_ref 0.1193
_reflns_number_gt 2435
_reflns_number_total 2580
_reflns_threshold_expression I>2\s(I)
_cod_data_source_file bt5113.cif
_cod_data_source_block I
_cod_original_sg_symbol_H-M 'C 2/c'
_cod_database_code 2224126
_cod_database_fobs_code 2224126

loop_
_symmetry_equiv_pos_as_xyz
'x, y, z'
'-x, y, -z+1/2'
'x+1/2, y+1/2, z'
'-x+1/2, y+1/2, -z+1/2'
'-x, -y, -z'
'x, -y, z-1/2'
'-x+1/2, -y+1/2, -z'
'x+1/2, -y+1/2, z-1/2'

loop_
_atom_site_type_symbol
_atom_site_label
_atom_site_fract_x
_atom_site_fract_y
_atom_site_fract_z
_atom_site_U_iso_or_equiv
_atom_site_adp_type
_atom_site_calc_flag
_atom_site_refinement_flags
_atom_site_occupancy
_atom_site_disorder_assembly
_atom_site_disorder_group
S S1 0.37591(3) 0.21601(7) 0.24460(3) 0.04415(18) Uani d . 1 . .
Cl Cl1 0.17076(3) 0.02839(8) 0.52042(4) 0.0552(2) Uani d . 1 . .
O O1 0.35059(9) 0.2966(2) 0.17315(9) 0.0568(4) Uani d . 1 . .
O O2 0.40887(9) 0.0548(2) 0.23960(10) 0.0574(4) Uani d . 1 . .
N N1 0.31423(8) 0.1778(2) 0.30138(10) 0.0419(4) Uani d . 1 . .
C C2 0.25596(11) 0.2537(3) 0.28739(14) 0.0471(5) Uani d . 1 . .
H H2 0.2448 0.3249 0.2420 0.057 Uiso calc R 1 . .
C C3 0.21846(10) 0.2106(3) 0.34773(14) 0.0452(5) Uani d . 1 . .
H H3 0.1766 0.2440 0.3520 0.054 Uiso calc R 1 . .
C C3A 0.25318(9) 0.1048(3) 0.40466(12) 0.0393(4) Uani d . 1 . .
C C4 0.24293(10) 0.0231(3) 0.47865(13) 0.0428(5) Uani d . 1 . .
C C5 0.29115(11) -0.0600(3) 0.51803(13) 0.0463(5) Uani d . 1 . .
H H5 0.2853 -0.1165 0.5686 0.056 Uiso calc R 1 . .
C C6 0.34872(11) -0.0608(3) 0.48308(13) 0.0458(5) Uani d . 1 . .
H H6 0.3814 -0.1178 0.5120 0.055 Uiso calc R 1 . .
N N7 0.36143(8) 0.0130(2) 0.41150(11) 0.0427(4) Uani d . 1 . .
C C7A 0.31332(9) 0.0897(2) 0.37609(12) 0.0374(4) Uani d . 1 . .
C C8 0.41925(9) 0.3694(3) 0.30021(11) 0.0381(4) Uani d . 1 . .
C C9 0.40403(10) 0.5448(3) 0.29162(14) 0.0466(5) Uani d . 1 . .
H H9 0.3696 0.5785 0.2585 0.056 Uiso calc R 1 . .
C C10 0.43905(10) 0.6698(3) 0.33118(14) 0.0478(5) Uani d . 1 . .
H H10 0.4284 0.7899 0.3252 0.057 Uiso calc R 1 . .
C C11 0.48956(9) 0.6237(3) 0.37969(12) 0.0434(5) Uani d . 1 . .
C C12 0.50321(10) 0.4468(3) 0.38851(14) 0.0484(5) Uani d . 1 . .
H H12 0.5373 0.4129 0.4223 0.058 Uiso calc R 1 . .
C C13 0.46853(10) 0.3189(3) 0.34933(13) 0.0451(5) Uani d . 1 . .
H H13 0.4785 0.1985 0.3561 0.054 Uiso calc R 1 . .
C C14 0.52904(13) 0.7648(4) 0.41851(17) 0.0615(6) Uani d . 1 . .
H H14A 0.5628 0.7105 0.4502 0.092 Uiso calc R 1 . .
H H14B 0.5040 0.8362 0.4544 0.092 Uiso calc R 1 . .
H H14C 0.5461 0.8392 0.3761 0.092 Uiso calc R 1 . .

loop_
_atom_site_aniso_label
_atom_site_aniso_U_11
_atom_site_aniso_U_22
_atom_site_aniso_U_33
_atom_site_aniso_U_12
_atom_site_aniso_U_13
_atom_site_aniso_U_23
S1 0.0603(3) 0.0409(3) 0.0313(3) 0.0037(2) 0.0033(2) -0.00179(18)
Cl1 0.0548(3) 0.0523(3) 0.0593(4) -0.0143(2) 0.0148(3) -0.0159(2)
O1 0.0779(11) 0.0603(11) 0.0319(7) -0.0021(8) -0.0050(7) 0.0023(7)
O2 0.0793(12) 0.0432(9) 0.0503(9) 0.0096(8) 0.0149(8) -0.0083(7)
N1 0.0500(10) 0.0398(9) 0.0359(8) 0.0004(7) -0.0024(7) 0.0025(7)
C2 0.0551(12) 0.0437(11) 0.0417(11) 0.0038(10) -0.0146(9) -0.0013(9)
C3 0.0437(11) 0.0434(12) 0.0479(11) -0.0010(9) -0.0102(9) -0.0115(9)
C3A 0.0450(10) 0.0315(9) 0.0411(10) -0.0049(8) -0.0031(8) -0.0102(8)
C4 0.0503(11) 0.0348(10) 0.0433(11) -0.0095(8) 0.0045(9) -0.0113(8)
C5 0.0645(13) 0.0360(10) 0.0383(10) -0.0070(10) 0.0012(9) -0.0001(8)
C6 0.0584(12) 0.0348(10) 0.0440(11) 0.0037(9) -0.0036(9) 0.0026(9)
N7 0.0509(10) 0.0355(9) 0.0416(9) 0.0038(7) 0.0007(7) 0.0006(7)
C7A 0.0473(10) 0.0285(9) 0.0362(9) -0.0016(8) -0.0013(8) -0.0044(7)
C8 0.0450(10) 0.0387(10) 0.0310(9) 0.0052(8) 0.0077(7) 0.0022(7)
C9 0.0504(12) 0.0422(11) 0.0469(11) 0.0105(9) -0.0042(9) 0.0061(9)
C10 0.0551(12) 0.0367(11) 0.0519(12) 0.0071(9) 0.0051(10) 0.0053(9)
C11 0.0431(10) 0.0476(12) 0.0401(10) -0.0026(9) 0.0107(8) 0.0034(9)
C12 0.0431(11) 0.0534(13) 0.0483(12) 0.0063(10) -0.0025(9) 0.0077(10)
C13 0.0505(11) 0.0402(11) 0.0447(11) 0.0120(9) 0.0038(9) 0.0061(9)
C14 0.0609(14) 0.0572(15) 0.0665(16) -0.0147(12) 0.0030(12) 0.0037(12)

loop_
_atom_type_symbol
_atom_type_description
_atom_type_scat_dispersion_real
_atom_type_scat_dispersion_imag
_atom_type_scat_source
C C 0.0181 0.0091 'International Tables Vol C Tables 4.2.6.8 and 6.1.1.4'
H H 0.0000 0.0000 'International Tables Vol C Tables 4.2.6.8 and 6.1.1.4'
N N 0.0311 0.0180 'International Tables Vol C Tables 4.2.6.8 and 6.1.1.4'
O O 0.0492 0.0322 'International Tables Vol C Tables 4.2.6.8 and 6.1.1.4'
S S 0.3331 0.5567 'International Tables Vol C Tables 4.2.6.8 and 6.1.1.4'
Cl Cl 0.3639 0.7018 'International Tables Vol C Tables 4.2.6.8 and 6.1.1.4'

loop_
_geom_angle_atom_site_label_1
_geom_angle_atom_site_label_2
_geom_angle_atom_site_label_3
_geom_angle_site_symmetry_1
_geom_angle_site_symmetry_3
_geom_angle
_geom_angle_publ_flag
O1 S1 O2 . . 120.52(10) ?
O1 S1 N1 . . 103.77(10) ?
O2 S1 N1 . . 106.95(10) ?
O1 S1 C8 . . 109.55(10) ?
O2 S1 C8 . . 110.09(10) ?
N1 S1 C8 . . 104.58(9) ?
C7A N1 C2 . . 107.91(18) ?
C7A N1 S1 . . 126.97(15) ?
C2 N1 S1 . . 124.46(16) ?
C3 C2 N1 . . 109.85(19) ?
C3 C2 H2 . . 125.1 ?
N1 C2 H2 . . 125.1 ?
C2 C3 C3A . . 107.59(19) ?
C2 C3 H3 . . 126.2 ?
C3A C3 H3 . . 126.2 ?
C4 C3A C7A . . 115.35(19) ?
C4 C3A C3 . . 136.9(2) ?
C7A C3A C3 . . 107.75(19) ?
C5 C4 C3A . . 118.8(2) ?
C5 C4 Cl1 . . 120.78(17) ?
C3A C4 Cl1 . . 120.37(17) ?
C4 C5 C6 . . 119.4(2) ?
C4 C5 H5 . . 120.3 ?
C6 C5 H5 . . 120.3 ?
N7 C6 C5 . . 124.8(2) ?
N7 C6 H6 . . 117.6 ?
C5 C6 H6 . . 117.6 ?
C7A N7 C6 . . 113.26(19) ?
N7 C7A N1 . . 124.77(19) ?
N7 C7A C3A . . 128.40(19) ?
N1 C7A C3A . . 106.81(17) ?
C13 C8 C9 . . 120.6(2) ?
C13 C8 S1 . . 121.32(17) ?
C9 C8 S1 . . 118.05(16) ?
C10 C9 C8 . . 119.7(2) ?
C10 C9 H9 . . 120.2 ?
C8 C9 H9 . . 120.2 ?
C9 C10 C11 . . 121.2(2) ?
C9 C10 H10 . . 119.4 ?
C11 C10 H10 . . 119.4 ?
C10 C11 C12 . . 118.1(2) ?
C10 C11 C14 . . 119.7(2) ?
C12 C11 C14 . . 122.1(2) ?
C13 C12 C11 . . 121.7(2) ?
C13 C12 H12 . . 119.2 ?
C11 C12 H12 . . 119.2 ?
C8 C13 C12 . . 118.8(2) ?
C8 C13 H13 . . 120.6 ?
C12 C13 H13 . . 120.6 ?
C11 C14 H14A . . 109.5 ?
C11 C14 H14B . . 109.5 ?
H14A C14 H14B . . 109.5 ?
C11 C14 H14C . . 109.5 ?
H14A C14 H14C . . 109.5 ?
H14B C14 H14C . . 109.5 ?

loop_
_geom_bond_atom_site_label_1
_geom_bond_atom_site_label_2
_geom_bond_site_symmetry_2
_geom_bond_distance
_geom_bond_publ_flag
S1 O1 . 1.4250(16) ?
S1 O2 . 1.4269(17) ?
S1 N1 . 1.6803(18) ?
S1 C8 . 1.746(2) ?
Cl1 C4 . 1.730(2) ?
N1 C7A . 1.402(3) ?
N1 C2 . 1.406(3) ?
C2 C3 . 1.343(3) ?
C2 H2 . 0.9500 ?
C3 C3A . 1.436(3) ?
C3 H3 . 0.9500 ?
C3A C4 . 1.392(3) ?
C3A C7A . 1.406(3) ?
C4 C5 . 1.373(3) ?
C5 C6 . 1.391(3) ?
C5 H5 . 0.9500 ?
C6 N7 . 1.342(3) ?
C6 H6 . 0.9500 ?
N7 C7A . 1.320(3) ?
C8 C13 . 1.380(3) ?
C8 C9 . 1.385(3) ?
C9 C10 . 1.374(3) ?
C9 H9 . 0.9500 ?
C10 C11 . 1.386(3) ?
C10 H10 . 0.9500 ?
C11 C12 . 1.389(3) ?
C11 C14 . 1.508(3) ?
C12 C13 . 1.382(3) ?
C12 H12 . 0.9500 ?
C13 H13 . 0.9500 ?
C14 H14A . 0.9800 ?
C14 H14B . 0.9800 ?
C14 H14C . 0.9800 ?

loop_
_geom_torsion_atom_site_label_1
_geom_torsion_atom_site_label_2
_geom_torsion_atom_site_label_3
_geom_torsion_atom_site_label_4
_geom_torsion_site_symmetry_1
_geom_torsion_site_symmetry_2
_geom_torsion_site_symmetry_3
_geom_torsion_site_symmetry_4
_geom_torsion
_geom_torsion_publ_flag
O1 S1 N1 C7A . . . . 175.64(17) ?
O2 S1 N1 C7A . . . . 47.22(19) ?
C8 S1 N1 C7A . . . . -69.55(19) ?
O1 S1 N1 C2 . . . . -14.9(2) ?
O2 S1 N1 C2 . . . . -143.28(18) ?
C8 S1 N1 C2 . . . . 99.95(18) ?
C7A N1 C2 C3 . . . . -2.7(2) ?
S1 N1 C2 C3 . . . . -173.92(15) ?
N1 C2 C3 C3A . . . . 1.0(2) ?
C2 C3 C3A C4 . . . . 178.3(2) ?
C2 C3 C3A C7A . . . . 1.0(2) ?
C7A C3A C4 C5 . . . . 1.5(3) ?
C3 C3A C4 C5 . . . . -175.7(2) ?
C7A C3A C4 Cl1 . . . . -179.07(14) ?
C3 C3A C4 Cl1 . . . . 3.8(3) ?
C3A C4 C5 C6 . . . . -0.1(3) ?
Cl1 C4 C5 C6 . . . . -179.55(16) ?
C4 C5 C6 N7 . . . . -0.9(3) ?
C5 C6 N7 C7A . . . . 0.3(3) ?
C6 N7 C7A N1 . . . . 179.39(18) ?
C6 N7 C7A C3A . . . . 1.4(3) ?
C2 N1 C7A N7 . . . . -175.14(19) ?
S1 N1 C7A N7 . . . . -4.2(3) ?
C2 N1 C7A C3A . . . . 3.3(2) ?
S1 N1 C7A C3A . . . . 174.17(14) ?
C4 C3A C7A N7 . . . . -2.3(3) ?
C3 C3A C7A N7 . . . . 175.68(19) ?
C4 C3A C7A N1 . . . . 179.38(16) ?
C3 C3A C7A N1 . . . . -2.6(2) ?
O1 S1 C8 C13 . . . . -151.45(17) ?
O2 S1 C8 C13 . . . . -16.72(19) ?
N1 S1 C8 C13 . . . . 97.86(17) ?
O1 S1 C8 C9 . . . . 26.4(2) ?
O2 S1 C8 C9 . . . . 161.17(17) ?
N1 S1 C8 C9 . . . . -84.25(18) ?
C13 C8 C9 C10 . . . . 1.2(3) ?
S1 C8 C9 C10 . . . . -176.68(17) ?
C8 C9 C10 C11 . . . . 0.0(3) ?
C9 C10 C11 C12 . . . . -1.2(3) ?
C9 C10 C11 C14 . . . . 176.6(2) ?
C10 C11 C12 C13 . . . . 1.1(3) ?
C14 C11 C12 C13 . . . . -176.7(2) ?
C9 C8 C13 C12 . . . . -1.3(3) ?
S1 C8 C13 C12 . . . . 176.54(17) ?
C11 C12 C13 C8 . . . . 0.1(3) ?

loop_
_cod_related_entry_id
_cod_related_entry_database
_cod_related_entry_code
1 ChemSpider 6469158
